data_8101308
loop_
_publ_author_name
'H\"ohn, Peter'
'Kniep, R\"udiger'

_publ_section_title
;
Crystal structure of pentacalcium [tetranitridotungstate(VI)] dioxide, 
Ca~5~[WN~4~]O~2~
;
_journal_issue 3
_journal_name_full 'Zeitschrift f\"ur Kristallographie - New Crystal Structures'
_journal_page_first 333
_journal_page_last 334
_journal_volume 215
_journal_year 2000
_chemical_formula_structural Ca5[WN4]O2
_chemical_formula_sum 'Ca5 N4 O2 W'
_chemical_formula_weight 472.29
_chemical_name_common 'Pentacalcium tetranitridotungstate(VI) dioxide'
_space_group_IT_number 11
_symmetry_cell_setting monoclinic
_symmetry_space_group_name_Hall '-P 2yb'
_symmetry_space_group_name_H-M 'P 1 21/m 1'
_cell_angle_alpha 90.00
_cell_angle_beta 90.39(1)
_cell_angle_gamma 90.00
_cell_formula_units_Z 2
_cell_length_a 6.153(1)
_cell_length_b 6.795(1)
_cell_length_c 8.506(1)
_cell_measurement_temperature 293(2)
_cell_volume 355.62(9)
_diffrn_ambient_temperature 293(2)
_exptl_crystal_density_diffrn 4.411
_cod_original_sg_symbol_H-M 'P 21/m'
_cod_database_code 8101308

loop_
_symmetry_equiv_pos_as_xyz
'x, y, z'
'-x, y+1/2, -z'
'-x, -y, -z'
'x, -y-1/2, z'

loop_
_atom_site_label
_atom_site_type_symbol
_atom_site_fract_x
_atom_site_fract_y
_atom_site_fract_z
_atom_site_U_iso_or_equiv
_atom_site_adp_type
_atom_site_occupancy
_atom_site_symmetry_multiplicity
_atom_site_Wyckoff_symbol
_atom_site_calc_flag
_atom_site_refinement_flags
_atom_site_disorder_assembly
_atom_site_disorder_group
W1 W 0.71611(3) 0.2500 0.68220(2) 0.00307(9) Uani 1 2 e d S . .
Ca1 Ca 0.71984(12) 0.00284(12) 0.34508(9) 0.00644(16) Uani 1 4 f d . . .
Ca2 Ca 0.18188(18) 0.2500 0.32849(12) 0.0051(2) Uani 1 2 e d S . .
Ca3 Ca 0.0000 0.0000 0.0000 0.0054(2) Uani 1 2 a d S . .
Ca4 Ca 0.52196(18) 0.2500 0.02761(12) 0.0053(2) Uani 1 2 e d S . .
N1 N 0.5042(8) 0.2500 0.5245(5) 0.0053(8) Uani 1 2 e d S . .
N2 N 0.6610(6) 0.0262(5) 0.8104(4) 0.0061(6) Uani 1 4 f d . . .
N3 N 0.9774(9) 0.2500 0.5747(6) 0.0152(11) Uani 1 2 e d S . .
O1 O 0.8506(7) 0.2500 0.1727(5) 0.0128(9) Uani 1 2 e d S . .
O2 O 0.2056(8) 0.2500 0.8795(6) 0.0161(9) Uani 1 2 e d S . .

loop_
_atom_site_aniso_label
_atom_site_aniso_U_11
_atom_site_aniso_U_22
_atom_site_aniso_U_33
_atom_site_aniso_U_23
_atom_site_aniso_U_13
_atom_site_aniso_U_12
W1 0.00348(12) 0.00367(13) 0.00204(12) 0.000 -0.00003(7) 0.000
Ca1 0.0081(3) 0.0054(4) 0.0059(3) 0.0022(3) 0.0007(3) -0.0011(3)
Ca2 0.0055(4) 0.0061(5) 0.0038(4) 0.000 -0.0004(4) 0.000
Ca3 0.0063(4) 0.0049(5) 0.0050(4) -0.0011(3) 0.0009(3) 0.0004(4)
Ca4 0.0053(4) 0.0068(5) 0.0038(4) 0.000 -0.0001(4) 0.000
N1 0.0056(19) 0.008(2) 0.0027(19) 0.000 -0.0023(16) 0.000
N2 0.0091(13) 0.0038(14) 0.0055(13) 0.0004(12) -0.0001(11) -0.0011(13)
N3 0.011(2) 0.028(3) 0.006(2) 0.000 0.0019(18) 0.000
O1 0.011(2) 0.015(2) 0.012(2) 0.000 0.0032(16) 0.000
O2 0.014(2) 0.018(2) 0.016(2) 0.000 -0.0001(17) 0.000

loop_
_geom_bond_atom_site_label_1
_geom_bond_atom_site_label_2
_geom_bond_distance
_geom_bond_site_symmetry_2
_geom_bond_publ_flag
W1 N3 1.855(6) . ?
W1 N1 1.864(4) . ?
W1 N2 1.903(3) 4_565 ?
W1 N2 1.903(3) . ?
W1 Ca4 3.1792(12) 1_556 ?
W1 Ca1 3.1925(9) 3_656 ?
W1 Ca1 3.1925(9) 2_656 ?
W1 Ca1 3.3233(8) . ?
W1 Ca1 3.3233(8) 4_565 ?
W1 Ca2 3.4563(5) 3_666 ?
W1 Ca2 3.4563(5) 3_656 ?
W1 Ca3 3.6305(4) 2_657 ?
Ca1 O1 2.374(3) . ?
Ca1 N1 2.471(4) 3_656 ?
Ca1 O2 2.612(4) 3_656 ?
Ca1 N3 2.621(4) 3_756 ?
Ca1 N1 2.634(4) . ?
Ca1 N2 2.690(3) 3_656 ?
Ca1 N3 3.017(5) . ?
Ca1 W1 3.1925(9) 3_656 ?
Ca1 Ca2 3.3058(13) 1_655 ?
Ca1 Ca2 3.3172(12) 3_656 ?
Ca1 Ca1 3.3590(17) 4_565 ?
Ca2 N2 2.423(4) 3_656 ?
Ca2 N2 2.423(4) 2_656 ?
Ca2 O1 2.424(5) 1_455 ?
Ca2 N3 2.450(6) 1_455 ?
Ca2 N1 2.582(5) . ?
Ca2 Ca1 3.3058(13) 1_455 ?
Ca2 Ca1 3.3058(13) 4_465 ?
Ca2 Ca4 3.3168(16) . ?
Ca2 Ca1 3.3172(12) 2_656 ?
Ca2 Ca1 3.3172(12) 3_656 ?
Ca2 Ca3 3.4500(10) 1_554 ?
Ca2 Ca3 3.4500(10) 2_556 ?
Ca3 O2 2.357(4) . ?
Ca3 O2 2.357(4) 3_557 ?
Ca3 O1 2.430(3) 3_656 ?
Ca3 O1 2.430(3) 1_456 ?
Ca3 N2 2.634(3) 1_455 ?
Ca3 N2 2.634(3) 3_657 ?
Ca3 Ca3 3.3975(5) 2_557 ?
Ca3 Ca3 3.3975(5) 2_547 ?
Ca3 Ca4 3.4062(11) 3_656 ?
Ca3 Ca4 3.4062(11) 1_456 ?
Ca3 Ca1 3.4142(9) 1_456 ?
Ca3 Ca1 3.4142(9) 3_656 ?
Ca4 O2 2.311(5) 1_554 ?
Ca4 O1 2.362(5) . ?
Ca4 N2 2.545(4) 1_554 ?
Ca4 N2 2.545(4) 4_564 ?
Ca4 N2 2.590(4) 2_656 ?
Ca4 N2 2.590(4) 3_656 ?
Ca4 W1 3.1792(12) 1_554 ?
Ca4 Ca1 3.3986(12) 4_565 ?
Ca4 Ca3 3.4062(11) 2_656 ?
Ca4 Ca3 3.4062(11) 1_654 ?
N1 Ca1 2.471(4) 3_656 ?
N1 Ca1 2.471(4) 2_656 ?
N1 Ca1 2.634(4) 4_565 ?
N2 Ca2 2.423(4) 3_656 ?
N2 Ca4 2.545(4) 1_556 ?
N2 Ca4 2.590(4) 3_656 ?
N2 Ca3 2.634(3) 1_655 ?
N2 Ca1 2.690(3) 3_656 ?
N3 Ca2 2.450(6) 1_655 ?
N3 Ca1 2.621(4) 2_756 ?
N3 Ca1 2.621(4) 3_756 ?
N3 Ca1 3.017(5) 4_565 ?
O1 Ca1 2.374(3) 4_565 ?
O1 Ca2 2.424(5) 1_655 ?
O1 Ca3 2.430(3) 1_654 ?
O1 Ca3 2.430(3) 2_656 ?
O2 Ca4 2.311(5) 1_556 ?
O2 Ca3 2.357(4) 2_557 ?
O2 Ca1 2.612(4) 3_656 ?
O2 Ca1 2.612(4) 2_656 ?
